data_2219306
loop_
_publ_author_name
'Qin, Shu-Qi'
'Pang, Tao'
'Li, Yi-Tao'

_publ_section_title
;4,4'-[8b,8c-Bis(ethoxycarbonyl)-4,8-dioxo-2,3,5,6-tetrahydro-1<i>H</i>,4<i>H</i>-2,3a,4a,6,7a,8a-hexaazacyclopenta[<i>def</i>]fluorene-2,6-diyl]dipyridinium
 bis(tetrafluoridoborate)
;
_journal_coeditor_code CV2429
_journal_issue 9
_journal_name_full 'Acta Crystallographica Section E'
_journal_page_first o1689
_journal_paper_doi 10.1107/S1600536808023635
_journal_volume 64
_journal_year 2008
_chemical_formula_iupac 'C26 H32 N8 O6 2+, 2B F4 -'
_chemical_formula_moiety 'C26 H32 N8 O6 2+, 2(B F4 -)'
_chemical_formula_sum 'C26 H32 B2 F8 N8 O6'
_chemical_formula_weight 726.22
_chemical_name_systematic
;
4,4'-[8b,8c-bis(ethoxycarbonyl)-4,8-dioxo-2,3,5,6-tetrahydro-
1H,4H-2,3a,4a,6,7a,8a-hexaazacyclopenta[<i>def</i>]fluorene-
2,6-diyl]dipyridinium bis(tetrafluoridoborate)
;
_space_group_IT_number 14
_symmetry_cell_setting monoclinic
_symmetry_space_group_name_Hall '-P 2yn'
_symmetry_space_group_name_H-M 'P 1 21/n 1'
_atom_sites_solution_hydrogens geom
_atom_sites_solution_primary direct
_atom_sites_solution_secondary difmap
_audit_creation_method SHELXL-97
_cell_angle_alpha 90.00
_cell_angle_beta 93.089(2)
_cell_angle_gamma 90.00
_cell_formula_units_Z 4
_cell_length_a 17.9399(17)
_cell_length_b 7.9673(8)
_cell_length_c 22.580(2)
_cell_measurement_reflns_used 3447
_cell_measurement_temperature 298(2)
_cell_measurement_theta_max 21.92
_cell_measurement_theta_min 2.71
_cell_volume 3222.7(5)
_computing_cell_refinement 'SAINT (Bruker, 2001)'
_computing_data_collection 'SMART (Bruker, 2001)'
_computing_data_reduction 'SAINT (Bruker, 2001)'
_computing_molecular_graphics 'SHELXTL (Sheldrick, 2008)'
_computing_publication_material 'SHELXTL (Sheldrick, 2008)'
_computing_structure_refinement 'SHELXL97 (Sheldrick, 2008)'
_computing_structure_solution 'SHELXS97 (Sheldrick, 2008)'
_diffrn_ambient_temperature 298(2)
_diffrn_measured_fraction_theta_full 0.996
_diffrn_measured_fraction_theta_max 0.996
_diffrn_measurement_device_type 'Bruker SMART CCD area-detector'
_diffrn_measurement_method 'phi and omega scans'
_diffrn_radiation_monochromator graphite
_diffrn_radiation_source 'fine-focus sealed tube'
_diffrn_radiation_type MoK\a
_diffrn_radiation_wavelength 0.71073
_diffrn_reflns_av_R_equivalents 0.0792
_diffrn_reflns_av_sigmaI/netI 0.0659
_diffrn_reflns_limit_h_max 21
_diffrn_reflns_limit_h_min -20
_diffrn_reflns_limit_k_max 9
_diffrn_reflns_limit_k_min -9
_diffrn_reflns_limit_l_max 25
_diffrn_reflns_limit_l_min -26
_diffrn_reflns_number 17389
_diffrn_reflns_theta_full 25.00
_diffrn_reflns_theta_max 25.00
_diffrn_reflns_theta_min 1.49
_exptl_absorpt_coefficient_mu 0.136
_exptl_absorpt_correction_type none
_exptl_crystal_colour yellow
_exptl_crystal_density_diffrn 1.497
_exptl_crystal_density_method 'not measured'
_exptl_crystal_description block
_exptl_crystal_F_000 1496
_exptl_crystal_size_max 0.36
_exptl_crystal_size_mid 0.30
_exptl_crystal_size_min 0.26
_refine_diff_density_max 0.394
_refine_diff_density_min -0.208
_refine_ls_extinction_method none
_refine_ls_goodness_of_fit_ref 0.956
_refine_ls_hydrogen_treatment constr
_refine_ls_matrix_type full
_refine_ls_number_parameters 556
_refine_ls_number_reflns 5673
_refine_ls_number_restraints 45
_refine_ls_restrained_S_all 1.019
_refine_ls_R_factor_all 0.1042
_refine_ls_R_factor_gt 0.0664
_refine_ls_shift/su_max 0.000
_refine_ls_shift/su_mean 0.000
_refine_ls_structure_factor_coef Fsqd
_refine_ls_weighting_details 'calc w=1/[\s^2^(Fo^2^)+(0.118P)^2^] where P=(Fo^2^+2Fc^2^)/3'
_refine_ls_weighting_scheme calc
_refine_ls_wR_factor_gt 0.1735
_refine_ls_wR_factor_ref 0.1978
_reflns_number_gt 3356
_reflns_number_total 5673
_reflns_threshold_expression >2sigma(I)
_cod_data_source_file cv2429.cif
_cod_data_source_block I
_cod_original_sg_symbol_H-M 'P 21/n'
_cod_database_code 2219306
_cod_database_fobs_code 2219306

loop_
_symmetry_equiv_pos_as_xyz
'x, y, z'
'-x+1/2, y+1/2, -z+1/2'
'-x, -y, -z'
'x-1/2, -y-1/2, z-1/2'

loop_
_atom_site_type_symbol
_atom_site_label
_atom_site_fract_x
_atom_site_fract_y
_atom_site_fract_z
_atom_site_U_iso_or_equiv
_atom_site_adp_type
_atom_site_calc_flag
_atom_site_refinement_flags
_atom_site_occupancy
_atom_site_disorder_assembly
_atom_site_disorder_group
C C1 0.5001(2) 0.2921(4) 1.03044(15) 0.0681(9) Uani d . 1 . .
H H1 0.4825 0.3271 1.0664 0.082 Uiso calc R 1 . .
C C2 0.57382(18) 0.3098(4) 1.01969(14) 0.0614(8) Uani d . 1 . .
H H2 0.6062 0.3596 1.0480 0.074 Uiso calc R 1 . .
C C3 0.60061(16) 0.2541(4) 0.96692(13) 0.0525(7) Uani d . 1 . .
C C4 0.54954(19) 0.1868(5) 0.92583(15) 0.0774(11) Uani d . 1 . .
H H4 0.5653 0.1498 0.8895 0.093 Uiso calc R 1 . .
C C5 0.4769(2) 0.1739(6) 0.93781(16) 0.0849(12) Uani d . 1 . .
H H5 0.4430 0.1288 0.9095 0.102 Uiso calc R 1 . .
C C6 0.68192(16) 0.2666(5) 0.95544(13) 0.0603(8) Uani d . 1 . .
H H6A 0.7019 0.3691 0.9732 0.072 Uiso calc R 1 . .
H H6B 0.7082 0.1728 0.9744 0.072 Uiso calc R 1 . .
C C7 0.67801(16) 0.4271(4) 0.86354(13) 0.0609(9) Uani d . 1 A .
H H7A 0.6740 0.4110 0.8209 0.073 Uiso calc R 1 . .
H H7B 0.6299 0.4657 0.8758 0.073 Uiso calc R 1 . .
C C8 0.77071(17) 0.2133(4) 0.87916(14) 0.0607(8) Uani d . 1 A .
H H8A 0.7714 0.1844 0.8375 0.073 Uiso calc R 1 . .
H H8B 0.7835 0.1132 0.9020 0.073 Uiso calc R 1 . .
C C9 0.86504(15) 0.3565(4) 0.94858(13) 0.0533(8) Uani d . 1 A .
C C10 0.72970(16) 0.6712(4) 0.92212(12) 0.0544(8) Uani d . 1 A .
C C11 0.81079(15) 0.5083(4) 0.86883(12) 0.0522(8) Uani d . 1 A .
C C12 0.8258(2) 0.5248(5) 0.80193(15) 0.0698(10) Uani d . 1 . .
O O4 0.8874(7) 0.4592(18) 0.7910(3) 0.084(3) Uani d PD 0.372(12) A 1
C C13 0.9117(10) 0.4813(18) 0.7335(5) 0.102(5) Uani d PD 0.372(12) A 1
H H13A 0.9653 0.4988 0.7352 0.122 Uiso calc PR 0.372(12) A 1
H H13B 0.8879 0.5794 0.7154 0.122 Uiso calc PR 0.372(12) A 1
C C14 0.8922(18) 0.329(2) 0.6973(6) 0.172(13) Uani d PD 0.372(12) A 1
H H14A 0.8924 0.2319 0.7226 0.258 Uiso calc PR 0.372(12) A 1
H H14B 0.9283 0.3136 0.6678 0.258 Uiso calc PR 0.372(12) A 1
H H14C 0.8435 0.3424 0.6781 0.258 Uiso calc PR 0.372(12) A 1
C C13' 0.8736(5) 0.3895(17) 0.7186(3) 0.119(4) Uani d PD 0.628(12) A 2
H H13C 0.8497 0.4859 0.6994 0.143 Uiso calc PR 0.628(12) A 2
H H13D 0.8545 0.2888 0.6989 0.143 Uiso calc PR 0.628(12) A 2
C C14' 0.9554(5) 0.3997(17) 0.7141(4) 0.135(5) Uani d PD 0.628(12) A 2
H H14D 0.9719 0.5121 0.7228 0.203 Uiso calc PR 0.628(12) A 2
H H14E 0.9680 0.3701 0.6747 0.203 Uiso calc PR 0.628(12) A 2
H H14F 0.9795 0.3235 0.7420 0.203 Uiso calc PR 0.628(12) A 2
O O4' 0.8572(4) 0.3859(10) 0.7797(2) 0.0828(19) Uani d PD 0.628(12) A 2
C C15 0.85621(15) 0.6300(4) 0.91047(12) 0.0524(7) Uani d . 1 . .
C C16 0.9183(2) 0.7291(5) 0.88022(16) 0.0695(9) Uani d . 1 A .
C C17 0.9536(4) 0.9832(7) 0.8373(3) 0.150(2) Uani d . 1 A .
H H17A 0.9780 0.9152 0.8084 0.180 Uiso calc R 1 . .
H H17B 0.9277 1.0744 0.8164 0.180 Uiso calc R 1 . .
C C18 1.0099(4) 1.0520(9) 0.8811(4) 0.213(4) Uani d . 1 . .
H H18A 1.0478 0.9691 0.8899 0.320 Uiso calc R 1 . .
H H18B 0.9862 1.0811 0.9168 0.320 Uiso calc R 1 . .
H H18C 1.0324 1.1502 0.8651 0.320 Uiso calc R 1 . .
C C19 0.91213(16) 0.5955(5) 1.01245(13) 0.0619(9) Uani d . 1 . .
H H19A 0.9270 0.5080 1.0406 0.074 Uiso calc R 1 A .
H H19B 0.9550 0.6675 1.0077 0.074 Uiso calc R 1 . .
C C20 0.82271(18) 0.8131(4) 0.99351(13) 0.0599(8) Uani d . 1 . .
H H20A 0.8600 0.8985 0.9873 0.072 Uiso calc R 1 A .
H H20B 0.7798 0.8680 1.0093 0.072 Uiso calc R 1 . .
C C21 0.79600(17) 0.5878(5) 1.06348(12) 0.0634(9) Uani d . 1 . .
H H21A 0.7865 0.4890 1.0392 0.076 Uiso calc R 1 A .
H H21B 0.7496 0.6499 1.0651 0.076 Uiso calc R 1 . .
C C22 0.82226(16) 0.5353(4) 1.12506(13) 0.0562(8) Uani d . 1 A .
C C23 0.8290(2) 0.6502(5) 1.17015(14) 0.0771(10) Uani d . 1 . .
H H23 0.8202 0.7633 1.1623 0.092 Uiso calc R 1 A .
C C24 0.8490(2) 0.5984(6) 1.22743(16) 0.0879(12) Uani d . 1 A .
H H24 0.8535 0.6752 1.2584 0.105 Uiso calc R 1 . .
C C25 0.8385(2) 0.3710(5) 1.13763(16) 0.0801(10) Uani d . 1 . .
H H25 0.8359 0.2917 1.1073 0.096 Uiso calc R 1 A .
C C26 0.8587(2) 0.3221(6) 1.19426(19) 0.0905(12) Uani d . 1 A .
H H26 0.8702 0.2106 1.2028 0.109 Uiso calc R 1 . .
F F1 0.4030(7) 0.5250(14) 0.7710(4) 0.224(8) Uani d PD 0.585(14) B 1
F F2 0.4475(4) 0.2852(6) 0.8070(3) 0.107(3) Uani d PD 0.585(14) B 1
F F3 0.3902(5) 0.4596(10) 0.8656(3) 0.159(4) Uani d PD 0.585(14) B 1
F F4 0.5018(5) 0.5213(11) 0.8372(6) 0.181(5) Uani d PD 0.585(14) B 1
F F1' 0.4694(10) 0.5329(16) 0.8592(5) 0.179(7) Uani d PD 0.415(14) B 2
F F2' 0.4928(11) 0.334(2) 0.7966(5) 0.222(10) Uani d PD 0.415(14) B 2
F F3' 0.4150(6) 0.5340(13) 0.7668(4) 0.106(4) Uani d PD 0.415(14) B 2
F F4' 0.3802(7) 0.348(3) 0.8322(9) 0.250(12) Uani d PD 0.415(14) B 2
F F5 0.2541(3) 0.9974(8) 0.8457(3) 0.112(2) Uani d PD 0.592(9) C 1
F F6 0.2869(4) 0.8083(8) 0.9145(3) 0.130(3) Uani d PD 0.592(9) C 1
F F7 0.3729(2) 0.9319(5) 0.86238(15) 0.0743(16) Uani d PD 0.592(9) C 1
F F8 0.3161(5) 1.0776(12) 0.9308(4) 0.168(5) Uani d PD 0.592(9) C 1
F F5' 0.3113(7) 0.7954(11) 0.8864(7) 0.236(10) Uani d PD 0.408(9) C 2
F F6' 0.3243(5) 1.0241(10) 0.9440(2) 0.068(2) Uani d PD 0.408(9) C 2
F F7' 0.3375(9) 1.047(3) 0.8487(3) 0.399(19) Uani d PD 0.408(9) C 2
F F8' 0.2252(4) 0.9914(10) 0.8809(5) 0.122(4) Uani d PD 0.408(9) C 2
B B1 0.4375(3) 0.4445(7) 0.8168(2) 0.114(2) Uani d D 1 . .
B B2 0.3046(2) 0.9579(6) 0.88888(19) 0.0864(14) Uani d D 1 . .
N N1 0.45360(15) 0.2244(4) 0.98903(13) 0.0729(8) Uani d . 1 . .
H H1A 0.4072 0.2135 0.9960 0.088 Uiso calc R 1 . .
N N2 0.69559(13) 0.2664(3) 0.89217(10) 0.0581(7) Uani d . 1 . .
N N3 0.82774(12) 0.3438(3) 0.89293(10) 0.0527(6) Uani d . 1 . .
N N4 0.73395(12) 0.5557(3) 0.87778(10) 0.0534(6) Uani d . 1 . .
N N5 0.89045(13) 0.5179(3) 0.95504(10) 0.0543(7) Uani d . 1 A .
N N6 0.79994(13) 0.7353(3) 0.93560(10) 0.0531(6) Uani d . 1 A .
N N7 0.85262(13) 0.6938(3) 1.03643(10) 0.0577(7) Uani d . 1 A .
N N8 0.86144(19) 0.4371(5) 1.23672(13) 0.0894(10) Uani d . 1 . .
H H8 0.8720 0.4045 1.2725 0.107 Uiso calc R 1 A .
O O1 0.87551(12) 0.2428(3) 0.98316(10) 0.0709(7) Uani d . 1 . .
O O2 0.67268(12) 0.7166(3) 0.94438(9) 0.0708(7) Uani d . 1 . .
O O3 0.8013(2) 0.6342(5) 0.77298(12) 0.1221(12) Uani d . 1 A .
O O5 0.97363(18) 0.6629(4) 0.86828(18) 0.1354(14) Uani d . 1 . .
O O6 0.89909(15) 0.8793(4) 0.86841(14) 0.1023(9) Uani d . 1 . .

loop_
_atom_site_aniso_label
_atom_site_aniso_U_11
_atom_site_aniso_U_22
_atom_site_aniso_U_33
_atom_site_aniso_U_12
_atom_site_aniso_U_13
_atom_site_aniso_U_23
C1 0.073(2) 0.074(2) 0.059(2) 0.0090(18) 0.0190(18) -0.0043(17)
C2 0.0612(19) 0.071(2) 0.0521(18) 0.0020(16) 0.0021(15) -0.0069(16)
C3 0.0543(17) 0.061(2) 0.0429(16) -0.0001(14) 0.0046(13) 0.0026(14)
C4 0.066(2) 0.116(3) 0.0503(19) -0.024(2) 0.0123(16) -0.0186(19)
C5 0.065(2) 0.130(4) 0.059(2) -0.028(2) -0.0003(18) -0.006(2)
C6 0.0514(17) 0.087(2) 0.0423(16) -0.0085(16) 0.0040(13) 0.0037(15)
C7 0.0502(17) 0.091(3) 0.0416(16) 0.0003(17) 0.0004(13) 0.0024(16)
C8 0.0595(19) 0.068(2) 0.0561(18) -0.0004(16) 0.0131(15) -0.0044(16)
C9 0.0419(15) 0.065(2) 0.0537(18) 0.0102(15) 0.0086(13) 0.0078(16)
C10 0.0477(18) 0.073(2) 0.0424(16) 0.0111(15) 0.0033(13) 0.0159(15)
C11 0.0475(16) 0.071(2) 0.0394(15) 0.0035(14) 0.0119(12) 0.0059(14)
C12 0.070(2) 0.096(3) 0.0443(19) -0.004(2) 0.0097(16) 0.010(2)
O4 0.073(7) 0.141(10) 0.041(4) 0.005(6) 0.029(4) -0.013(4)
C13 0.109(11) 0.135(13) 0.065(8) -0.019(9) 0.037(8) -0.029(7)
C14 0.33(4) 0.151(16) 0.047(9) -0.120(18) 0.080(13) -0.056(9)
C13' 0.155(9) 0.171(12) 0.037(5) 0.000(8) 0.043(5) -0.027(6)
C14' 0.131(8) 0.181(12) 0.100(7) 0.013(7) 0.058(6) 0.019(7)
O4' 0.084(4) 0.116(5) 0.051(3) 0.008(3) 0.024(3) -0.009(3)
C15 0.0444(15) 0.068(2) 0.0463(16) 0.0054(14) 0.0121(12) 0.0079(14)
C16 0.066(2) 0.077(3) 0.067(2) 0.0007(19) 0.0210(17) 0.0095(19)
C17 0.131(4) 0.119(4) 0.207(7) -0.017(4) 0.073(5) 0.059(4)
C18 0.157(6) 0.196(7) 0.298(10) -0.108(6) 0.110(7) -0.109(7)
C19 0.0492(17) 0.082(2) 0.0541(18) -0.0028(16) -0.0047(14) 0.0069(17)
C20 0.0609(18) 0.068(2) 0.0511(18) 0.0042(16) 0.0077(14) 0.0024(16)
C21 0.0565(18) 0.090(3) 0.0429(16) -0.0060(17) -0.0017(13) 0.0052(16)
C22 0.0568(18) 0.066(2) 0.0456(17) -0.0060(15) 0.0015(13) 0.0033(16)
C23 0.102(3) 0.077(3) 0.051(2) 0.005(2) -0.0010(18) 0.0020(18)
C24 0.120(3) 0.090(3) 0.052(2) 0.002(3) -0.005(2) -0.002(2)
C25 0.098(3) 0.077(3) 0.064(2) -0.010(2) -0.0044(19) 0.0000(19)
C26 0.109(3) 0.076(3) 0.085(3) -0.003(2) -0.012(2) 0.019(2)
F1 0.336(19) 0.150(13) 0.173(12) 0.027(11) -0.087(12) -0.006(10)
F2 0.159(6) 0.071(3) 0.085(4) -0.006(3) -0.032(4) -0.028(2)
F3 0.193(9) 0.149(6) 0.136(5) 0.006(5) 0.004(5) -0.070(4)
F4 0.154(6) 0.135(6) 0.243(12) 0.009(5) -0.098(8) -0.046(7)
F1' 0.232(18) 0.161(10) 0.140(8) -0.009(11) -0.036(9) -0.106(7)
F2' 0.34(2) 0.216(16) 0.103(7) 0.143(15) -0.038(12) -0.037(9)
F3' 0.142(8) 0.093(9) 0.080(7) 0.024(6) -0.034(6) -0.010(6)
F4' 0.162(11) 0.31(2) 0.28(2) -0.112(15) -0.040(13) 0.107(18)
F5 0.102(4) 0.128(4) 0.102(4) 0.020(3) -0.023(3) 0.024(3)
F6 0.100(4) 0.181(7) 0.105(4) -0.050(4) -0.017(3) 0.065(4)
F7 0.088(3) 0.096(3) 0.040(2) 0.007(2) 0.0069(17) -0.0170(18)
F8 0.079(4) 0.241(10) 0.185(8) -0.010(6) 0.017(5) -0.132(8)
F5' 0.176(14) 0.169(13) 0.35(2) 0.089(11) -0.129(14) -0.149(14)
F6' 0.078(5) 0.087(4) 0.040(3) -0.001(3) 0.019(3) -0.005(3)
F7' 0.38(2) 0.75(4) 0.066(5) -0.40(3) -0.036(9) 0.084(13)
F8' 0.115(6) 0.096(5) 0.152(9) -0.011(4) -0.041(6) -0.016(5)
B1 0.144(6) 0.121(6) 0.073(4) 0.010(5) -0.030(4) -0.020(4)
B2 0.075(3) 0.104(4) 0.079(3) -0.022(3) -0.010(3) 0.001(3)
N1 0.0493(15) 0.094(2) 0.076(2) -0.0020(14) 0.0089(14) 0.0145(17)
N2 0.0514(14) 0.0809(19) 0.0426(14) -0.0030(13) 0.0077(11) 0.0029(12)
N3 0.0486(13) 0.0657(17) 0.0446(13) 0.0046(12) 0.0099(10) 0.0045(12)
N4 0.0462(14) 0.0745(18) 0.0398(13) 0.0085(12) 0.0047(10) 0.0058(12)
N5 0.0453(13) 0.0681(18) 0.0495(14) 0.0053(12) 0.0027(11) 0.0071(12)
N6 0.0493(14) 0.0675(17) 0.0432(13) 0.0062(12) 0.0081(10) 0.0060(11)
N7 0.0521(14) 0.0757(18) 0.0452(14) 0.0003(13) 0.0016(11) 0.0054(13)
N8 0.110(3) 0.104(3) 0.0519(18) -0.011(2) -0.0121(16) 0.0194(19)
O1 0.0749(15) 0.0727(16) 0.0645(14) 0.0119(12) -0.0024(11) 0.0169(12)
O2 0.0494(12) 0.1031(19) 0.0607(13) 0.0187(12) 0.0108(10) -0.0037(12)
O3 0.174(3) 0.138(3) 0.0563(16) 0.045(2) 0.0260(18) 0.0357(18)
O5 0.084(2) 0.127(3) 0.202(4) 0.016(2) 0.079(2) 0.053(3)
O6 0.0888(18) 0.091(2) 0.131(2) -0.0037(16) 0.0438(17) 0.0360(18)

loop_
_atom_type_symbol
_atom_type_description
_atom_type_scat_dispersion_real
_atom_type_scat_dispersion_imag
_atom_type_scat_source
C C 0.0033 0.0016 'International Tables Vol C Tables 4.2.6.8 and 6.1.1.4'
H H 0.0000 0.0000 'International Tables Vol C Tables 4.2.6.8 and 6.1.1.4'
N N 0.0061 0.0033 'International Tables Vol C Tables 4.2.6.8 and 6.1.1.4'
O O 0.0106 0.0060 'International Tables Vol C Tables 4.2.6.8 and 6.1.1.4'
B B 0.0013 0.0007 'International Tables Vol C Tables 4.2.6.8 and 6.1.1.4'
F F 0.0171 0.0103 'International Tables Vol C Tables 4.2.6.8 and 6.1.1.4'

loop_
_geom_angle_atom_site_label_1
_geom_angle_atom_site_label_2
_geom_angle_atom_site_label_3
_geom_angle
N1 C1 C2 119.5(3)
N1 C1 H1 120.2
C2 C1 H1 120.2
C1 C2 C3 120.4(3)
C1 C2 H2 119.8
C3 C2 H2 119.8
C4 C3 C2 117.2(3)
C4 C3 C6 121.9(3)
C2 C3 C6 121.0(3)
C5 C4 C3 120.6(3)
C5 C4 H4 119.7
C3 C4 H4 119.7
N1 C5 C4 120.7(3)
N1 C5 H5 119.7
C4 C5 H5 119.7
N2 C6 C3 112.6(2)
N2 C6 H6A 109.1
C3 C6 H6A 109.1
N2 C6 H6B 109.1
C3 C6 H6B 109.1
H6A C6 H6B 107.8
N4 C7 N2 112.9(2)
N4 C7 H7A 109.0
N2 C7 H7A 109.0
N4 C7 H7B 109.0
N2 C7 H7B 109.0
H7A C7 H7B 107.8
N2 C8 N3 112.9(2)
N2 C8 H8A 109.0
N3 C8 H8A 109.0
N2 C8 H8B 109.0
N3 C8 H8B 109.0
H8A C8 H8B 107.8
O1 C9 N5 126.7(3)
O1 C9 N3 125.4(3)
N5 C9 N3 107.8(3)
O2 C10 N4 125.7(3)
O2 C10 N6 125.2(3)
N4 C10 N6 109.0(2)
N3 C11 N4 111.4(2)
N3 C11 C15 104.2(2)
N4 C11 C15 103.0(2)
N3 C11 C12 113.5(3)
N4 C11 C12 109.2(2)
C15 C11 C12 115.0(3)
O3 C12 O4 120.7(6)
O3 C12 O4' 124.0(4)
O4 C12 O4' 36.7(5)
O3 C12 C11 122.0(4)
O4 C12 C11 110.9(5)
O4' C12 C11 112.9(4)
C12 O4 C13 116.8(11)
O4 C13 C14 109.2(9)
O4 C13 H13A 109.8
C14 C13 H13A 109.8
O4 C13 H13B 109.8
C14 C13 H13B 109.8
H13A C13 H13B 108.3
O4' C13' C14' 108.9(7)
O4' C13' H13C 109.9
C14' C13' H13C 109.9
O4' C13' H13D 109.9
C14' C13' H13D 109.9
H13C C13' H13D 108.3
C13' C14' H14D 109.5
C13' C14' H14E 109.5
H14D C14' H14E 109.5
C13' C14' H14F 109.5
H14D C14' H14F 109.5
H14E C14' H14F 109.5
C12 O4' C13' 117.0(7)
N6 C15 N5 111.1(2)
N6 C15 C11 104.2(2)
N5 C15 C11 102.9(2)
N6 C15 C16 114.1(3)
N5 C15 C16 109.3(2)
C11 C15 C16 114.6(2)
O5 C16 O6 126.9(3)
O5 C16 C15 120.7(4)
O6 C16 C15 112.3(3)
C18 C17 O6 109.4(6)
C18 C17 H17A 109.8
O6 C17 H17A 109.8
C18 C17 H17B 109.8
O6 C17 H17B 109.8
H17A C17 H17B 108.2
C17 C18 H18A 109.5
C17 C18 H18B 109.5
H18A C18 H18B 109.5
C17 C18 H18C 109.5
H18A C18 H18C 109.5
H18B C18 H18C 109.5
N7 C19 N5 113.0(2)
N7 C19 H19A 109.0
N5 C19 H19A 109.0
N7 C19 H19B 109.0
N5 C19 H19B 109.0
H19A C19 H19B 107.8
N7 C20 N6 113.1(3)
N7 C20 H20A 109.0
N6 C20 H20A 109.0
N7 C20 H20B 109.0
N6 C20 H20B 109.0
H20A C20 H20B 107.8
N7 C21 C22 110.7(2)
N7 C21 H21A 109.5
C22 C21 H21A 109.5
N7 C21 H21B 109.5
C22 C21 H21B 109.5
H21A C21 H21B 108.1
C25 C22 C23 118.4(3)
C25 C22 C21 120.7(3)
C23 C22 C21 120.8(3)
C22 C23 C24 120.2(4)
C22 C23 H23 119.9
C24 C23 H23 119.9
N8 C24 C23 118.1(4)
N8 C24 H24 120.9
C23 C24 H24 120.9
C26 C25 C22 120.6(4)
C26 C25 H25 119.7
C22 C25 H25 119.7
N8 C26 C25 118.5(4)
N8 C26 H26 120.7
C25 C26 H26 120.7
F1' B1 F2 126.6(8)
F1' B1 F1 118.5(11)
F2 B1 F1 113.4(6)
F1' B1 F4' 115.7(8)
F2 B1 F4' 66.5(10)
F1 B1 F4' 98.4(9)
F1' B1 F4 34.4(7)
F2 B1 F4 111.9(6)
F1 B1 F4 113.1(7)
F4' B1 F4 144.5(8)
F1' B1 F3' 115.0(8)
F2 B1 F3' 113.7(7)
F1 B1 F3' 10.4(10)
F4' B1 F3' 108.2(6)
F4 B1 F3' 104.5(8)
F1' B1 F2' 106.6(7)
F2 B1 F2' 40.3(9)
F1 B1 F2' 110.4(9)
F4' B1 F2' 106.7(8)
F4 B1 F2' 78.0(8)
F3' B1 F2' 103.6(7)
F1' B1 F3 69.1(7)
F2 B1 F3 107.8(5)
F1 B1 F3 106.6(7)
F4' B1 F3 49.9(9)
F4 B1 F3 103.2(5)
F3' B1 F3 115.3(7)
F2' B1 F3 139.0(9)
F5' B2 F7' 117.6(8)
F5' B2 F5 105.4(7)
F7' B2 F5 71.4(6)
F5' B2 F8 136.1(8)
F7' B2 F8 92.5(8)
F5 B2 F8 114.7(6)
F5' B2 F6 34.6(8)
F7' B2 F6 152.2(9)
F5 B2 F6 110.6(5)
F8 B2 F6 110.3(6)
F5' B2 F6' 113.5(7)
F7' B2 F6' 108.1(6)
F5 B2 F6' 134.5(6)
F8 B2 F6' 22.6(6)
F6 B2 F6' 90.3(5)
F5' B2 F7 75.6(8)
F7' B2 F7 49.8(10)
F5 B2 F7 107.3(4)
F8 B2 F7 107.3(5)
F6 B2 F7 106.2(5)
F6' B2 F7 104.6(5)
F5' B2 F8' 105.7(6)
F7' B2 F8' 106.7(7)
F5 B2 F8' 40.6(4)
F8 B2 F8' 94.0(6)
F6 B2 F8' 88.0(5)
F6' B2 F8' 104.1(6)
F7 B2 F8' 147.7(6)
C5 N1 C1 121.6(3)
C5 N1 H1A 119.2
C1 N1 H1A 119.2
C8 N2 C7 110.2(2)
C8 N2 C6 113.8(2)
C7 N2 C6 112.8(3)
C9 N3 C11 110.8(2)
C9 N3 C8 122.2(2)
C11 N3 C8 115.4(2)
C10 N4 C11 111.6(2)
C10 N4 C7 124.8(2)
C11 N4 C7 115.7(2)
C9 N5 C15 112.1(2)
C9 N5 C19 124.0(3)
C15 N5 C19 115.7(3)
C10 N6 C15 110.3(2)
C10 N6 C20 123.7(2)
C15 N6 C20 114.9(2)
C20 N7 C19 111.1(2)
C20 N7 C21 114.6(2)
C19 N7 C21 112.4(3)
C24 N8 C26 124.0(3)
C24 N8 H8 118.0
C26 N8 H8 118.0
C16 O6 C17 116.6(3)

loop_
_geom_bond_atom_site_label_1
_geom_bond_atom_site_label_2
_geom_bond_distance
C1 N1 1.334(4)
C1 C2 1.364(5)
C1 H1 0.9300
C2 C3 1.382(4)
C2 H2 0.9300
C3 C4 1.377(4)
C3 C6 1.499(4)
C4 C5 1.348(5)
C4 H4 0.9300
C5 N1 1.314(5)
C5 H5 0.9300
C6 N2 1.462(4)
C6 H6A 0.9700
C6 H6B 0.9700
C7 N4 1.458(4)
C7 N2 1.461(4)
C7 H7A 0.9700
C7 H7B 0.9700
C8 N2 1.457(4)
C8 N3 1.480(4)
C8 H8A 0.9700
C8 H8B 0.9700
C9 O1 1.205(3)
C9 N5 1.369(4)
C9 N3 1.395(4)
C10 O2 1.219(3)
C10 N4 1.365(4)
C10 N6 1.379(4)
C11 N3 1.445(4)
C11 N4 1.454(4)
C11 C15 1.551(4)
C11 C12 1.554(4)
C12 O3 1.161(4)
C12 O4 1.258(11)
C12 O4' 1.351(8)
O4 C13 1.402(9)
C13 C14 1.497(10)
C13 H13A 0.9700
C13 H13B 0.9700
C14 H14A 0.9600
C14 H14B 0.9600
C14 H14C 0.9600
C13' O4' 1.427(7)
C13' C14' 1.480(9)
C13' H13C 0.9700
C13' H13D 0.9700
C14' H14D 0.9600
C14' H14E 0.9600
C14' H14F 0.9600
C15 N6 1.451(4)
C15 N5 1.456(4)
C15 C16 1.553(4)
C16 O5 1.169(4)
C16 O6 1.269(4)
C17 C18 1.482(9)
C17 O6 1.487(5)
C17 H17A 0.9700
C17 H17B 0.9700
C18 H18A 0.9600
C18 H18B 0.9600
C18 H18C 0.9600
C19 N7 1.452(4)
C19 N5 1.470(4)
C19 H19A 0.9700
C19 H19B 0.9700
C20 N7 1.441(4)
C20 N6 1.485(4)
C20 H20A 0.9700
C20 H20B 0.9700
C21 N7 1.478(4)
C21 C22 1.503(4)
C21 H21A 0.9700
C21 H21B 0.9700
C22 C25 1.368(5)
C22 C23 1.370(5)
C23 C24 1.386(5)
C23 H23 0.9300
C24 N8 1.319(5)
C24 H24 0.9300
C25 C26 1.367(5)
C25 H25 0.9300
C26 N8 1.325(5)
C26 H26 0.9300
F1 B1 1.341(7)
F2 B1 1.302(7)
F3 B1 1.431(7)
F4 B1 1.363(7)
F1' B1 1.296(8)
F2' B1 1.418(8)
F3' B1 1.379(7)
F4' B1 1.345(8)
F5 B2 1.332(5)
F6 B2 1.370(6)
F7 B2 1.409(5)
F8 B2 1.352(6)
F5' B2 1.301(8)
F6' B2 1.380(7)
F7' B2 1.319(7)
F8' B2 1.451(7)
N1 H1A 0.8600
N8 H8 0.8600

loop_
_geom_hbond_atom_site_label_D
_geom_hbond_atom_site_label_H
_geom_hbond_atom_site_label_A
_geom_hbond_site_symmetry_A
_geom_hbond_distance_DH
_geom_hbond_distance_HA
_geom_hbond_distance_DA
_geom_hbond_angle_DHA
C5 H5 F7 1_545 0.93 2.24 3.124(6) 157.7
N1 H1A O2 3_667 0.86 2.09 2.825(4) 142.6
C1 H1 F1' 3_667 0.93 2.16 2.882(8) 133.9
C2 H2 F3 3_667 0.93 2.42 3.213(8) 142.8
C20 H20B F8 3_677 0.97 2.29 3.215(8) 160.1
C21 H21B F8 3_677 0.97 2.47 3.345(10) 149.3
C23 H23 F5 3_677 0.93 2.33 3.191(7) 154.0
C24 H24 F3' 4_676 0.93 2.57 3.264(10) 131.9
C26 H26 F1 4_666 0.93 2.48 3.337(14) 153.5
C7 H7B F4 . 0.97 2.46 3.273(9) 141.8
